data_7234588
loop_
_publ_author_name
'Ken-ichi Sakai'
'Saki Tsuchiya'
'Takemitsu Kikuchi'
'Tomoyuki Akutagawa'

_publ_section_title
;
 An ESIPT fluorophore with a switchable intramolecular hydrogen bond for
 applications in solid-state fluorochromism and white light generation
;
_journal_name_full 'Journal of Materials Chemistry C'
_journal_page_first 2011
_journal_page_last 2016
_journal_paper_doi 10.1039/C5TC04290A
_journal_volume 4
_journal_year 2016
_chemical_formula_moiety 'C39 H33 N3 O4 S'
_chemical_formula_sum 'C39 H33 N3 O4 S'
_chemical_formula_weight 639.77
_chemical_name_systematic BTImP
_space_group_crystal_system triclinic
_space_group_IT_number 2
_space_group_name_Hall '-P 1'
_space_group_name_H-M_alt 'P -1'
_atom_sites_solution_hydrogens geom
_atom_sites_solution_primary direct
_atom_sites_solution_secondary difmap
_cell_angle_alpha 110.6219(15)
_cell_angle_beta 90.1616(17)
_cell_angle_gamma 109.2305(14)
_cell_formula_units_Z 2
_cell_length_a 9.8090(3)
_cell_length_b 12.1454(3)
_cell_length_c 15.3153(4)
_cell_measurement_reflns_used 5310
_cell_measurement_temperature 100
_cell_measurement_theta_max 68.17
_cell_measurement_theta_min 3.11
_cell_volume 1597.74(8)
_computing_cell_refinement 'RAPID AUTO'
_computing_data_collection 'RAPID AUTO (Rigaku, ????)'
_computing_data_reduction 'RAPID AUTO'
_computing_molecular_graphics 'CrystalStructure 4.1'
_computing_publication_material 'CrystalStructure 4.1 (Rigaku, 2014)'
_computing_structure_refinement 'SHELXL97 (Sheldrick, 2008)'
_computing_structure_solution 'DIRDIF99-ORIENT (Gould, et al., 1999)'
_diffrn_ambient_temperature 100
_diffrn_detector_area_resol_mean 10.000
_diffrn_measured_fraction_theta_full 0.980
_diffrn_measured_fraction_theta_max 0.980
_diffrn_measurement_device_type 'Rigaku R-AXIS RAPID'
_diffrn_measurement_method \w
_diffrn_radiation_type 'Cu K\a'
_diffrn_radiation_wavelength 1.54187
_diffrn_reflns_av_R_equivalents 0.0913
_diffrn_reflns_Laue_measured_fraction_full 0.000
_diffrn_reflns_Laue_measured_fraction_max 0.000
_diffrn_reflns_limit_h_max 11
_diffrn_reflns_limit_h_min -11
_diffrn_reflns_limit_k_max 14
_diffrn_reflns_limit_k_min -14
_diffrn_reflns_limit_l_max 18
_diffrn_reflns_limit_l_min -18
_diffrn_reflns_number 18296
_diffrn_reflns_point_group_measured_fraction_full 0.000
_diffrn_reflns_point_group_measured_fraction_max 0.000
_diffrn_reflns_theta_full 68.240
_diffrn_reflns_theta_max 68.240
_diffrn_reflns_theta_min 3.111
_diffrn_standards_interval_count .
_diffrn_standards_number 0
_exptl_absorpt_coefficient_mu 1.281
_exptl_absorpt_correction_T_max 0.880
_exptl_absorpt_correction_T_min 0.622
_exptl_absorpt_correction_type multi-scan
_exptl_absorpt_process_details 'ABSCOR (Rigaku, 1995)'
_exptl_crystal_colour plate
_exptl_crystal_density_diffrn 1.330
_exptl_crystal_density_method 'not measured'
_exptl_crystal_description orange
_exptl_crystal_F_000 672.00
_exptl_crystal_size_max 0.300
_exptl_crystal_size_mid 0.200
_exptl_crystal_size_min 0.100
_refine_diff_density_max 0.39
_refine_diff_density_min -0.36
_refine_ls_extinction_method none
_refine_ls_goodness_of_fit_ref 0.959
_refine_ls_hydrogen_treatment mixed
_refine_ls_number_parameters 429
_refine_ls_number_reflns 5737
_refine_ls_number_restraints 0
_refine_ls_R_factor_all 0.0937
_refine_ls_R_factor_gt 0.0661
_refine_ls_shift/su_max 0.000
_refine_ls_structure_factor_coef Fsqd
_refine_ls_weighting_details 'w = 1/[\s^2^(Fo^2^)+(0.0673P)^2^+0.0000P] where P=(Fo^2^+2Fc^2^)/3'
_refine_ls_weighting_scheme calc
_refine_ls_wR_factor_gt 0.1417
_refine_ls_wR_factor_ref 0.1624
_reflns_number_gt 3583
_reflns_number_total 5737
_reflns_threshold_expression F^2^>2.0\s(F^2^)
_cod_data_source_file J-Mater-Chem-C-2016-4-2011.cif
_cod_data_source_block cryst11
_cod_original_cell_volume 1597.74(7)
_cod_database_code 7234588

loop_
_symmetry_equiv_pos_site_id
_space_group_symop_operation_xyz
1 +X,+Y,+Z
2 -X,-Y,-Z

loop_
_atom_site_label
_atom_site_type_symbol
_atom_site_fract_x
_atom_site_fract_y
_atom_site_fract_z
_atom_site_U_iso_or_equiv
_atom_site_adp_type
_atom_site_occupancy
_atom_site_site_symmetry_multiplicity
_atom_site_calc_flag
_atom_site_refinement_flags
_atom_site_disorder_assembly
_atom_site_disorder_group
S1 S 1.12349(8) 0.98747(6) 0.40511(5) 0.0442(2) Uani 1 2 d . . .
O1 O 1.1879(2) 0.98715(18) -0.01267(13) 0.0513(5) Uani 1 2 d . . .
O2 O 0.9766(2) 0.78427(19) 0.25125(13) 0.0433(5) Uani 1 2 d . . .
O3 O 1.1812(2) 0.88218(18) 0.57181(14) 0.0557(6) Uani 1 2 d . . .
O4 O 1.1206(3) 0.62451(19) 0.46745(15) 0.0681(7) Uani 1 2 d . . .
N1 N 1.2739(3) 1.1472(2) 0.33401(15) 0.0416(6) Uani 1 2 d . . .
N2 N 0.8377(3) 0.5725(2) 0.12245(15) 0.0399(6) Uani 1 2 d . . .
N3 N 0.7937(2) 0.5462(2) -0.02659(15) 0.0384(6) Uani 1 2 d . . .
C1 C 0.8704(3) 0.6276(3) 0.06027(18) 0.0379(7) Uani 1 2 d . . .
C2 C 0.9749(3) 0.7570(3) 0.08657(18) 0.0384(7) Uani 1 2 d . . .
C3 C 1.0309(3) 0.8084(3) 0.02017(19) 0.0417(7) Uani 1 2 d . . .
C4 C 1.1299(3) 0.9299(3) 0.04797(19) 0.0416(7) Uani 1 2 d . . .
C5 C 1.1745(3) 1.0018(3) 0.14327(19) 0.0415(7) Uani 1 2 d . . .
C6 C 1.1224(3) 0.9534(3) 0.21121(18) 0.0378(7) Uani 1 2 d . . .
C7 C 1.0230(3) 0.8298(3) 0.18333(19) 0.0382(7) Uani 1 2 d . . .
C8 C 1.1779(3) 1.0337(3) 0.31058(19) 0.0395(7) Uani 1 2 d . . .
C9 C 1.3104(3) 1.2046(3) 0.43050(19) 0.0432(7) Uani 1 2 d . . .
C10 C 1.4114(3) 1.3264(3) 0.4784(2) 0.0488(8) Uani 1 2 d . . .
C11 C 1.4356(3) 1.3713(3) 0.5747(2) 0.0524(8) Uani 1 2 d . . .
C12 C 1.3637(3) 1.2995(3) 0.6258(2) 0.0510(8) Uani 1 2 d . . .
C13 C 1.2650(3) 1.1794(3) 0.58012(19) 0.0470(8) Uani 1 2 d . . .
C14 C 1.2391(3) 1.1333(3) 0.48231(19) 0.0424(7) Uani 1 2 d . . .
C15 C 0.7081(3) 0.4349(3) -0.01686(19) 0.0377(7) Uani 1 2 d . . .
C16 C 0.7377(3) 0.4525(3) 0.07623(19) 0.0395(7) Uani 1 2 d . . .
C17 C 0.6842(3) 0.3675(2) 0.1273(2) 0.0383(7) Uani 1 2 d . . .
C18 C 0.7209(3) 0.4136(3) 0.22457(19) 0.0429(7) Uani 1 2 d . . .
C19 C 0.6730(3) 0.3351(3) 0.2746(2) 0.0480(8) Uani 1 2 d . . .
C20 C 0.5884(3) 0.2101(3) 0.2283(2) 0.0503(8) Uani 1 2 d . . .
C21 C 0.5519(3) 0.1636(3) 0.1321(2) 0.0482(8) Uani 1 2 d . . .
C22 C 0.5991(3) 0.2402(3) 0.0816(2) 0.0451(7) Uani 1 2 d . . .
C23 C 0.6097(3) 0.3273(2) -0.09727(18) 0.0384(7) Uani 1 2 d . . .
C24 C 0.4634(3) 0.3074(3) -0.10913(18) 0.0423(7) Uani 1 2 d . . .
C25 C 0.3693(4) 0.2022(3) -0.1810(2) 0.0492(8) Uani 1 2 d . . .
C26 C 0.4219(4) 0.1171(3) -0.2420(2) 0.0485(8) Uani 1 2 d . . .
C27 C 0.5682(4) 0.1386(3) -0.2325(2) 0.0697(11) Uani 1 2 d . . .
C28 C 0.6616(4) 0.2429(3) -0.1603(2) 0.0681(11) Uani 1 2 d . . .
C29 C 0.7920(3) 0.5675(3) -0.11343(18) 0.0406(7) Uani 1 2 d . . .
C30 C 0.8870(3) 0.5375(3) -0.17548(19) 0.0465(8) Uani 1 2 d . . .
C31 C 0.8877(3) 0.5625(3) -0.2567(2) 0.0507(8) Uani 1 2 d . . .
C32 C 0.7935(3) 0.6166(3) -0.2757(2) 0.0494(8) Uani 1 2 d . . .
C33 C 0.6970(3) 0.6444(3) -0.2138(2) 0.0457(7) Uani 1 2 d . . .
C34 C 0.6965(3) 0.6211(3) -0.13173(19) 0.0425(7) Uani 1 2 d . . .
C35 C 1.1368(3) 0.9179(3) -0.11043(18) 0.0505(8) Uani 1 2 d . . .
C36 C 1.0803(4) 0.7870(3) 0.5975(2) 0.0532(8) Uani 1 2 d . . .
C37 C 1.0129(4) 0.6687(3) 0.5128(2) 0.0630(10) Uani 1 2 d . . .
C38 C 1.2189(4) 0.7191(3) 0.4395(2) 0.0617(9) Uani 1 2 d . . .
C39 C 1.2886(4) 0.8383(3) 0.5242(2) 0.0606(9) Uani 1 2 d . . .
H3 H 1.00107 0.76031 -0.04362 0.0501 Uiso 1 2 calc R . .
H5 H 1.24025 1.0838 0.16183 0.0498 Uiso 1 2 calc R . .
H10 H 1.46072 1.37536 0.44551 0.0586 Uiso 1 2 calc R . .
H11 H 1.50188 1.45204 0.60704 0.0629 Uiso 1 2 calc R . .
H12 H 1.3825 1.3329 0.69119 0.0612 Uiso 1 2 calc R . .
H13 H 1.21723 1.13074 0.61364 0.0564 Uiso 1 2 calc R . .
H18 H 0.77794 0.49762 0.25646 0.0515 Uiso 1 2 calc R . .
H19 H 0.69817 0.36701 0.33952 0.0576 Uiso 1 2 calc R . .
H20 H 0.55631 0.15776 0.2618 0.0604 Uiso 1 2 calc R . .
H21 H 0.49471 0.07942 0.10077 0.0578 Uiso 1 2 calc R . .
H22 H 0.57405 0.20703 0.01663 0.0541 Uiso 1 2 calc R . .
H24 H 0.42709 0.3652 -0.06848 0.0507 Uiso 1 2 calc R . .
H25 H 0.27035 0.18927 -0.18782 0.0590 Uiso 1 2 calc R . .
H26 H 0.35879 0.04546 -0.28942 0.0582 Uiso 1 2 calc R . .
H27 H 0.60495 0.08271 -0.27489 0.0836 Uiso 1 2 calc R . .
H28 H 0.7607 0.25608 -0.15426 0.0817 Uiso 1 2 calc R . .
H30 H 0.9502 0.50066 -0.16285 0.0558 Uiso 1 2 calc R . .
H31 H 0.95204 0.54274 -0.29885 0.0609 Uiso 1 2 calc R . .
H32 H 0.7952 0.6343 -0.33016 0.0593 Uiso 1 2 calc R . .
H33 H 0.63192 0.6791 -0.22729 0.0549 Uiso 1 2 calc R . .
H34 H 0.6326 0.64115 -0.08935 0.0510 Uiso 1 2 calc R . .
H35A H 1.03306 0.89575 -0.12087 0.0606 Uiso 1 2 calc R . .
H35B H 1.16041 0.84285 -0.13066 0.0606 Uiso 1 2 calc R . .
H35C H 1.18246 0.96853 -0.14559 0.0606 Uiso 1 2 calc R . .
H36A H 1.00457 0.81643 0.62636 0.0639 Uiso 1 2 calc R . .
H36B H 1.13036 0.77 0.64319 0.0639 Uiso 1 2 calc R . .
H37A H 0.9465 0.60471 0.53186 0.0756 Uiso 1 2 calc R . .
H37B H 0.95728 0.68447 0.46907 0.0756 Uiso 1 2 calc R . .
H38A H 1.1662 0.73562 0.39468 0.0740 Uiso 1 2 calc R . .
H38B H 1.29364 0.68962 0.40905 0.0740 Uiso 1 2 calc R . .
H39A H 1.34651 0.82282 0.5669 0.0728 Uiso 1 2 calc R . .
H39B H 1.35313 0.90234 0.50437 0.0728 Uiso 1 2 calc R . .
H40 H 0.920(5) 0.693(4) 0.218(3) 0.138(17) Uiso 1 2 d . . .

loop_
_atom_site_aniso_label
_atom_site_aniso_U_11
_atom_site_aniso_U_22
_atom_site_aniso_U_33
_atom_site_aniso_U_12
_atom_site_aniso_U_13
_atom_site_aniso_U_23
S1 0.0467(5) 0.0367(4) 0.0404(4) 0.0035(4) 0.0030(3) 0.0146(3)
O1 0.0542(14) 0.0475(12) 0.0421(11) 0.0012(10) 0.0061(10) 0.0206(9)
O2 0.0461(13) 0.0379(12) 0.0406(11) 0.0049(10) 0.0067(9) 0.0176(9)
O3 0.0614(16) 0.0417(12) 0.0558(13) 0.0133(11) 0.0052(11) 0.0132(10)
O4 0.0906(19) 0.0443(13) 0.0688(15) 0.0228(13) 0.0359(14) 0.0214(11)
N1 0.0420(16) 0.0356(13) 0.0430(13) 0.0080(11) 0.0036(11) 0.0150(11)
N2 0.0393(15) 0.0323(12) 0.0415(13) 0.0066(11) 0.0020(11) 0.0117(10)
N3 0.0376(15) 0.0345(13) 0.0385(13) 0.0075(11) 0.0020(11) 0.0133(10)
C1 0.0401(18) 0.0354(15) 0.0368(14) 0.0121(14) 0.0029(13) 0.0132(12)
C2 0.0374(18) 0.0348(15) 0.0409(15) 0.0103(13) 0.0014(13) 0.0142(12)
C3 0.0427(19) 0.0386(16) 0.0403(16) 0.0111(14) 0.0052(13) 0.0137(13)
C4 0.0432(19) 0.0413(16) 0.0405(16) 0.0116(14) 0.0058(13) 0.0187(13)
C5 0.0386(18) 0.0371(16) 0.0473(16) 0.0092(13) 0.0057(13) 0.0178(13)
C6 0.0346(17) 0.0361(15) 0.0422(15) 0.0126(13) 0.0046(13) 0.0141(13)
C7 0.0371(17) 0.0372(15) 0.0424(16) 0.0136(13) 0.0066(13) 0.0169(13)
C8 0.0382(18) 0.0355(15) 0.0452(16) 0.0112(14) 0.0064(13) 0.0172(13)
C9 0.046(2) 0.0355(16) 0.0428(16) 0.0079(14) 0.0041(14) 0.0140(13)
C10 0.053(2) 0.0360(16) 0.0488(18) 0.0030(14) 0.0009(15) 0.0182(14)
C11 0.052(2) 0.0350(16) 0.0502(18) -0.0027(15) -0.0062(15) 0.0095(14)
C12 0.058(2) 0.0432(18) 0.0434(17) 0.0093(16) -0.0003(15) 0.0149(14)
C13 0.052(2) 0.0392(17) 0.0426(16) 0.0076(15) 0.0027(14) 0.0153(13)
C14 0.0437(19) 0.0359(16) 0.0430(16) 0.0077(14) 0.0010(14) 0.0154(13)
C15 0.0315(17) 0.0344(15) 0.0462(16) 0.0089(13) 0.0042(13) 0.0167(13)
C16 0.0308(17) 0.0360(16) 0.0479(17) 0.0086(13) 0.0041(13) 0.0144(13)
C17 0.0278(16) 0.0336(15) 0.0516(17) 0.0076(13) 0.0065(13) 0.0168(13)
C18 0.0388(18) 0.0380(16) 0.0484(17) 0.0086(14) 0.0074(14) 0.0166(13)
C19 0.044(2) 0.0531(19) 0.0492(17) 0.0154(16) 0.0110(15) 0.0240(15)
C20 0.048(2) 0.0470(18) 0.066(2) 0.0153(16) 0.0127(16) 0.0338(16)
C21 0.045(2) 0.0382(17) 0.060(2) 0.0107(15) 0.0072(16) 0.0212(15)
C22 0.0412(19) 0.0390(16) 0.0534(18) 0.0107(14) 0.0004(14) 0.0186(14)
C23 0.0386(18) 0.0333(15) 0.0402(15) 0.0089(14) 0.0035(13) 0.0137(12)
C24 0.0400(18) 0.0419(16) 0.0402(16) 0.0118(14) 0.0105(14) 0.0124(13)
C25 0.0400(19) 0.0507(19) 0.0497(18) 0.0103(16) 0.0021(14) 0.0159(15)
C26 0.049(2) 0.0372(16) 0.0492(17) 0.0074(15) -0.0003(15) 0.0112(14)
C27 0.052(2) 0.055(2) 0.073(2) 0.0220(18) -0.0045(19) -0.0127(18)
C28 0.038(2) 0.054(2) 0.084(2) 0.0182(17) -0.0042(18) -0.0085(18)
C29 0.0436(19) 0.0357(15) 0.0347(15) 0.0088(14) -0.0012(13) 0.0089(12)
C30 0.051(2) 0.0453(18) 0.0395(16) 0.0180(16) 0.0030(14) 0.0102(13)
C31 0.046(2) 0.059(2) 0.0437(17) 0.0182(17) 0.0107(15) 0.0157(15)
C32 0.051(2) 0.0486(18) 0.0418(16) 0.0075(16) 0.0004(15) 0.0182(14)
C33 0.044(2) 0.0437(17) 0.0477(17) 0.0106(15) 0.0015(15) 0.0201(14)
C34 0.0396(18) 0.0409(17) 0.0447(16) 0.0119(14) 0.0077(14) 0.0152(13)
C35 0.054(2) 0.0543(19) 0.0411(16) 0.0120(17) 0.0059(15) 0.0224(14)
C36 0.058(2) 0.0509(19) 0.0537(19) 0.0201(17) 0.0098(16) 0.0221(16)
C37 0.075(3) 0.0419(19) 0.062(2) 0.0099(18) 0.0195(19) 0.0177(16)
C38 0.073(3) 0.051(2) 0.059(2) 0.0186(19) 0.0219(18) 0.0214(17)
C39 0.059(2) 0.059(2) 0.061(2) 0.0162(19) 0.0079(18) 0.0234(17)

loop_
_atom_type_symbol
_atom_type_description
_atom_type_scat_dispersion_real
_atom_type_scat_dispersion_imag
_atom_type_scat_source
C C 0.0181 0.0091
;
International Tables for Crystallography
(Vol. C, Tables 4.2.6.8 and 6.1.1.4)
;
H H 0.0000 0.0000
;
International Tables for Crystallography
(Vol. C, Table 6.1.1.4)
;
O O 0.0492 0.0322
;
International Tables for Crystallography
(Vol. C, Tables 4.2.6.8 and 6.1.1.4)
;
N N 0.0311 0.0180
;
International Tables for Crystallography
(Vol. C, Tables 4.2.6.8 and 6.1.1.4)
;
S S 0.3331 0.5567
;
International Tables for Crystallography
(Vol. C, Tables 4.2.6.8 and 6.1.1.4)
;

loop_
_geom_angle_atom_site_label_1
_geom_angle_atom_site_label_2
_geom_angle_atom_site_label_3
_geom_angle
_geom_angle_publ_flag
_geom_angle_site_symmetry_1
_geom_angle_site_symmetry_2
_geom_angle_site_symmetry_3
C8 S1 C14 89.26(13) yes . . .
C4 O1 C35 117.0(2) yes . . .
C36 O3 C39 110.5(3) yes . . .
C37 O4 C38 109.4(3) yes . . .
C8 N1 C9 110.8(3) yes . . .
C1 N2 C16 108.0(2) yes . . .
C1 N3 C15 107.5(2) yes . . .
C1 N3 C29 128.7(2) yes . . .
C15 N3 C29 123.79(19) yes . . .
N2 C1 N3 109.7(2) yes . . .
N2 C1 C2 122.0(2) yes . . .
N3 C1 C2 128.3(3) yes . . .
C1 C2 C3 122.8(2) yes . . .
C1 C2 C7 118.0(3) yes . . .
C3 C2 C7 119.2(2) yes . . .
C2 C3 C4 120.9(2) yes . . .
O1 C4 C3 124.3(2) yes . . .
O1 C4 C5 116.1(2) yes . . .
C3 C4 C5 119.6(3) yes . . .
C4 C5 C6 121.1(2) yes . . .
C5 C6 C7 119.5(2) yes . . .
C5 C6 C8 118.0(2) yes . . .
C7 C6 C8 122.4(3) yes . . .
O2 C7 C2 122.2(2) yes . . .
O2 C7 C6 118.1(2) yes . . .
C2 C7 C6 119.7(3) yes . . .
S1 C8 N1 115.18(19) yes . . .
S1 C8 C6 123.9(2) yes . . .
N1 C8 C6 120.9(3) yes . . .
N1 C9 C10 125.1(3) yes . . .
N1 C9 C14 115.8(2) yes . . .
C10 C9 C14 119.2(3) yes . . .
C9 C10 C11 118.5(3) yes . . .
C10 C11 C12 121.9(2) yes . . .
C11 C12 C13 120.6(3) yes . . .
C12 C13 C14 117.9(3) yes . . .
S1 C14 C9 109.03(19) yes . . .
S1 C14 C13 129.0(2) yes . . .
C9 C14 C13 122.0(2) yes . . .
N3 C15 C16 106.3(2) yes . . .
N3 C15 C23 121.6(3) yes . . .
C16 C15 C23 132.1(3) yes . . .
N2 C16 C15 108.5(3) yes . . .
N2 C16 C17 120.2(2) yes . . .
C15 C16 C17 131.2(2) yes . . .
C16 C17 C18 119.4(2) yes . . .
C16 C17 C22 122.5(3) yes . . .
C18 C17 C22 118.0(3) yes . . .
C17 C18 C19 120.7(2) yes . . .
C18 C19 C20 120.4(3) yes . . .
C19 C20 C21 119.4(3) yes . . .
C20 C21 C22 120.8(2) yes . . .
C17 C22 C21 120.7(3) yes . . .
C15 C23 C24 120.6(3) yes . . .
C15 C23 C28 120.8(3) yes . . .
C24 C23 C28 118.5(2) yes . . .
C23 C24 C25 120.8(3) yes . . .
C24 C25 C26 120.1(3) yes . . .
C25 C26 C27 119.4(2) yes . . .
C26 C27 C28 120.5(3) yes . . .
C23 C28 C27 120.7(3) yes . . .
N3 C29 C30 120.0(3) yes . . .
N3 C29 C34 119.0(3) yes . . .
C30 C29 C34 120.9(3) yes . . .
C29 C30 C31 119.4(3) yes . . .
C30 C31 C32 120.3(3) yes . . .
C31 C32 C33 119.8(3) yes . . .
C32 C33 C34 120.3(3) yes . . .
C29 C34 C33 119.2(3) yes . . .
O3 C36 C37 110.7(3) yes . . .
O4 C37 C36 111.1(3) yes . . .
O4 C38 C39 110.0(3) yes . . .
O3 C39 C38 111.0(3) yes . . .
C7 O2 H40 106(3) no . . .
C2 C3 H3 119.552 no . . .
C4 C3 H3 119.541 no . . .
C4 C5 H5 119.456 no . . .
C6 C5 H5 119.454 no . . .
C9 C10 H10 120.755 no . . .
C11 C10 H10 120.760 no . . .
C10 C11 H11 119.054 no . . .
C12 C11 H11 119.059 no . . .
C11 C12 H12 119.720 no . . .
C13 C12 H12 119.713 no . . .
C12 C13 H13 121.047 no . . .
C14 C13 H13 121.049 no . . .
C17 C18 H18 119.667 no . . .
C19 C18 H18 119.661 no . . .
C18 C19 H19 119.807 no . . .
C20 C19 H19 119.802 no . . .
C19 C20 H20 120.312 no . . .
C21 C20 H20 120.304 no . . .
C20 C21 H21 119.579 no . . .
C22 C21 H21 119.590 no . . .
C17 C22 H22 119.652 no . . .
C21 C22 H22 119.649 no . . .
C23 C24 H24 119.621 no . . .
C25 C24 H24 119.620 no . . .
C24 C25 H25 119.953 no . . .
C26 C25 H25 119.946 no . . .
C25 C26 H26 120.322 no . . .
C27 C26 H26 120.315 no . . .
C26 C27 H27 119.767 no . . .
C28 C27 H27 119.777 no . . .
C23 C28 H28 119.640 no . . .
C27 C28 H28 119.644 no . . .
C29 C30 H30 120.294 no . . .
C31 C30 H30 120.293 no . . .
C30 C31 H31 119.821 no . . .
C32 C31 H31 119.832 no . . .
C31 C32 H32 120.102 no . . .
C33 C32 H32 120.109 no . . .
C32 C33 H33 119.839 no . . .
C34 C33 H33 119.850 no . . .
C29 C34 H34 120.402 no . . .
C33 C34 H34 120.406 no . . .
O1 C35 H35A 109.462 no . . .
O1 C35 H35B 109.464 no . . .
O1 C35 H35C 109.474 no . . .
H35A C35 H35B 109.473 no . . .
H35A C35 H35C 109.477 no . . .
H35B C35 H35C 109.477 no . . .
O3 C36 H36A 109.512 no . . .
O3 C36 H36B 109.520 no . . .
C37 C36 H36A 109.511 no . . .
C37 C36 H36B 109.513 no . . .
H36A C36 H36B 108.078 no . . .
O4 C37 H37A 109.410 no . . .
O4 C37 H37B 109.414 no . . .
C36 C37 H37A 109.415 no . . .
C36 C37 H37B 109.410 no . . .
H37A C37 H37B 108.023 no . . .
O4 C38 H38A 109.658 no . . .
O4 C38 H38B 109.649 no . . .
C39 C38 H38A 109.650 no . . .
C39 C38 H38B 109.650 no . . .
H38A C38 H38B 108.164 no . . .
O3 C39 H39A 109.452 no . . .
O3 C39 H39B 109.446 no . . .
C38 C39 H39A 109.445 no . . .
C38 C39 H39B 109.443 no . . .
H39A C39 H39B 108.038 no . . .

loop_
_geom_bond_atom_site_label_1
_geom_bond_atom_site_label_2
_geom_bond_distance
_geom_bond_publ_flag
_geom_bond_site_symmetry_1
_geom_bond_site_symmetry_2
S1 C8 1.754(3) yes . .
S1 C14 1.736(2) yes . .
O1 C4 1.367(4) yes . .
O1 C35 1.425(3) yes . .
O2 C7 1.356(4) yes . .
O3 C36 1.428(4) yes . .
O3 C39 1.424(5) yes . .
O4 C37 1.415(5) yes . .
O4 C38 1.433(4) yes . .
N1 C8 1.307(3) yes . .
N1 C9 1.380(3) yes . .
N2 C1 1.329(4) yes . .
N2 C16 1.384(3) yes . .
N3 C1 1.375(3) yes . .
N3 C15 1.396(4) yes . .
N3 C29 1.443(4) yes . .
C1 C2 1.474(4) yes . .
C2 C3 1.396(4) yes . .
C2 C7 1.414(3) yes . .
C3 C4 1.383(4) yes . .
C4 C5 1.390(4) yes . .
C5 C6 1.388(4) yes . .
C6 C7 1.402(3) yes . .
C6 C8 1.471(3) yes . .
C9 C10 1.405(3) yes . .
C9 C14 1.399(4) yes . .
C10 C11 1.369(4) yes . .
C11 C12 1.396(5) yes . .
C12 C13 1.379(3) yes . .
C13 C14 1.391(4) yes . .
C15 C16 1.380(4) yes . .
C15 C23 1.478(3) yes . .
C16 C17 1.471(5) yes . .
C17 C18 1.393(4) yes . .
C17 C22 1.400(3) yes . .
C18 C19 1.392(5) yes . .
C19 C20 1.380(4) yes . .
C20 C21 1.377(4) yes . .
C21 C22 1.380(5) yes . .
C23 C24 1.375(4) yes . .
C23 C28 1.375(5) yes . .
C24 C25 1.387(3) yes . .
C25 C26 1.372(5) yes . .
C26 C27 1.369(5) yes . .
C27 C28 1.382(4) yes . .
C29 C30 1.374(4) yes . .
C29 C34 1.382(5) yes . .
C30 C31 1.380(5) yes . .
C31 C32 1.380(6) yes . .
C32 C33 1.379(5) yes . .
C33 C34 1.382(5) yes . .
C36 C37 1.497(4) yes . .
C38 C39 1.505(4) yes . .
O2 H40 0.99(4) no . .
C3 H3 0.930 no . .
C5 H5 0.930 no . .
C10 H10 0.930 no . .
C11 H11 0.930 no . .
C12 H12 0.930 no . .
C13 H13 0.930 no . .
C18 H18 0.930 no . .
C19 H19 0.930 no . .
C20 H20 0.930 no . .
C21 H21 0.930 no . .
C22 H22 0.930 no . .
C24 H24 0.930 no . .
C25 H25 0.930 no . .
C26 H26 0.930 no . .
C27 H27 0.930 no . .
C28 H28 0.930 no . .
C30 H30 0.930 no . .
C31 H31 0.930 no . .
C32 H32 0.930 no . .
C33 H33 0.930 no . .
C34 H34 0.930 no . .
C35 H35A 0.960 no . .
C35 H35B 0.960 no . .
C35 H35C 0.960 no . .
C36 H36A 0.970 no . .
C36 H36B 0.970 no . .
C37 H37A 0.970 no . .
C37 H37B 0.970 no . .
C38 H38A 0.970 no . .
C38 H38B 0.970 no . .
C39 H39A 0.970 no . .
C39 H39B 0.970 no . .

loop_
_geom_contact_atom_site_label_1
_geom_contact_atom_site_label_2
_geom_contact_distance
_geom_contact_publ_flag
_geom_contact_site_symmetry_1
_geom_contact_site_symmetry_2
S1 O2 2.6948(17) no . .
S1 C7 3.214(3) no . .
O2 N2 2.543(2) no . .
O2 C1 2.832(3) no . .
O2 C8 2.831(3) no . .
O3 O4 2.819(3) no . .
N1 C5 2.796(3) no . .
N2 C7 2.853(3) no . .
N2 C18 2.857(4) no . .
N3 C3 3.094(3) no . .
N3 C24 3.422(3) no . .
N3 C28 3.312(3) no . .
C1 C17 3.586(4) no . .
C1 C30 3.405(4) no . .
C1 C34 3.359(5) no . .
C2 C5 2.787(4) no . .
C2 C29 3.191(3) no . .
C3 C6 2.790(3) no . .
C3 C29 3.078(3) no . .
C3 C30 3.431(3) no . .
C3 C34 3.558(4) no . .
C3 C35 2.797(5) no . .
C4 C7 2.797(5) no . .
C8 C10 3.558(3) no . .
C9 C12 2.777(4) no . .
C10 C13 2.821(5) no . .
C11 C14 2.740(3) no . .
C15 C22 3.141(5) no . .
C15 C30 3.354(4) no . .
C15 C34 3.345(5) no . .
C16 C24 3.423(4) no . .
C16 C28 3.521(4) no . .
C17 C20 2.800(5) no . .
C17 C23 3.341(4) no . .
C18 C21 2.759(3) no . .
C19 C22 2.761(4) no . .
C22 C23 3.256(5) no . .
C23 C26 2.778(3) no . .
C23 C29 2.974(4) no . .
C23 C30 3.599(4) no . .
C24 C27 2.739(5) no . .
C25 C28 2.742(5) no . .
C28 C29 3.518(4) no . .
C29 C32 2.752(5) no . .
C30 C33 2.762(5) no . .
C31 C34 2.762(4) no . .
C36 C38 2.781(5) no . .
C37 C39 2.768(4) no . .
S1 O3 3.353(3) no . .
O2 C13 3.521(4) no . 2_776
O3 S1 3.353(3) no . .
O3 C13 3.383(4) no . .
O3 C26 3.412(3) no . 1_666
O4 C31 3.208(3) no . 2_765
O4 C37 3.489(4) no . 2_766
N1 C20 3.474(4) no . 1_665
N1 C32 3.538(5) no . 2_775
N1 C33 3.562(5) no . 2_775
N2 C30 3.586(5) no . 2_765
C5 C35 3.581(5) no . 2_775
C6 C28 3.578(5) no . 2_765
C7 C28 3.472(5) no . 2_765
C12 C25 3.558(5) no . 1_666
C13 O2 3.521(4) no . 2_776
C13 O3 3.383(4) no . .
C13 C26 3.544(5) no . 1_666
C20 N1 3.474(4) no . 1_445
C21 C35 3.490(5) no . 2_765
C25 C12 3.558(5) no . 1_444
C26 O3 3.412(3) no . 1_444
C26 C13 3.544(5) no . 1_444
C28 C6 3.578(5) no . 2_765
C28 C7 3.472(5) no . 2_765
C30 N2 3.586(5) no . 2_765
C31 O4 3.208(3) no . 2_765
C31 C38 3.393(4) no . 2_765
C32 N1 3.538(5) no . 2_775
C33 N1 3.562(5) no . 2_775
C35 C5 3.581(5) no . 2_775
C35 C21 3.490(5) no . 2_765
C37 O4 3.489(4) no . 2_766
C38 C31 3.393(4) no . 2_765
S1 H13 3.0146 no . .
O1 H3 2.6312 no . .
O1 H5 2.4838 no . .
O2 H18 3.4134 no . .
O3 H37A 3.2342 no . .
O3 H37B 2.6289 no . .
O3 H38A 2.6407 no . .
O3 H38B 3.2416 no . .
O4 H36A 3.2281 no . .
O4 H36B 2.6293 no . .
O4 H39A 2.6290 no . .
O4 H39B 3.2383 no . .
N1 H5 2.4603 no . .
N1 H10 2.6942 no . .
N2 H18 2.5205 no . .
N2 H40 1.62(4) no . .
N3 H3 2.8224 no . .
N3 H24 3.4585 no . .
N3 H28 3.2763 no . .
N3 H30 2.6041 no . .
N3 H34 2.5933 no . .
N3 H40 3.54(4) no . .
C1 H3 2.6890 no . .
C1 H30 3.4299 no . .
C1 H34 3.3483 no . .
C1 H40 2.25(5) no . .
C2 H40 2.39(5) no . .
C3 H5 3.2329 no . .
C3 H35A 2.7188 no . .
C3 H35B 2.7338 no . .
C4 H35A 2.5948 no . .
C4 H35B 2.6205 no . .
C4 H35C 3.1786 no . .
C5 H3 3.2345 no . .
C6 H40 3.16(5) no . .
C7 H3 3.2633 no . .
C7 H5 3.2487 no . .
C8 H5 2.5832 no . .
C9 H11 3.2248 no . .
C9 H13 3.2792 no . .
C10 H12 3.2468 no . .
C11 H13 3.2548 no . .
C12 H10 3.2571 no . .
C13 H11 3.2402 no . .
C14 H10 3.2635 no . .
C14 H12 3.2179 no . .
C15 H22 2.8738 no . .
C15 H24 2.6303 no . .
C15 H28 2.6338 no . .
C15 H30 3.3637 no . .
C15 H34 3.3514 no . .
C16 H18 2.6192 no . .
C16 H22 2.6866 no . .
C16 H24 3.3909 no . .
C16 H28 3.5537 no . .
C16 H40 2.92(4) no . .
C17 H19 3.2554 no . .
C17 H21 3.2517 no . .
C18 H20 3.2454 no . .
C18 H22 3.2366 no . .
C18 H40 3.36(5) no . .
C19 H21 3.2184 no . .
C20 H18 3.2398 no . .
C20 H22 3.2312 no . .
C21 H19 3.2193 no . .
C22 H18 3.2379 no . .
C22 H20 3.2356 no . .
C23 H22 2.5998 no . .
C23 H25 3.2365 no . .
C23 H27 3.2312 no . .
C24 H22 2.9813 no . .
C24 H26 3.2317 no . .
C24 H28 3.2059 no . .
C25 H27 3.2056 no . .
C26 H24 3.2255 no . .
C26 H28 3.2220 no . .
C27 H25 3.2064 no . .
C28 H22 2.9778 no . .
C28 H24 3.2058 no . .
C28 H26 3.2278 no . .
C28 H30 3.4737 no . .
C29 H3 2.4274 no . .
C29 H28 3.5155 no . .
C29 H31 3.2175 no . .
C29 H33 3.2244 no . .
C30 H3 2.6071 no . .
C30 H28 3.3641 no . .
C30 H32 3.2330 no . .
C30 H34 3.2357 no . .
C31 H3 3.2181 no . .
C31 H33 3.2254 no . .
C31 H35B 3.4375 no . .
C32 H30 3.2341 no . .
C32 H34 3.2350 no . .
C32 H35A 3.4199 no . .
C33 H3 3.5038 no . .
C33 H31 3.2252 no . .
C33 H35A 3.5347 no . .
C34 H3 2.9408 no . .
C34 H30 3.2361 no . .
C34 H32 3.2337 no . .
C35 H3 2.4884 no . .
C36 H38A 3.1209 no . .
C36 H39A 2.5746 no . .
C36 H39B 3.1804 no . .
C37 H38A 2.5378 no . .
C37 H38B 3.1654 no . .
C37 H39A 3.1232 no . .
C38 H36B 3.1432 no . .
C38 H37A 3.1672 no . .
C38 H37B 2.5290 no . .
C39 H36A 3.1799 no . .
C39 H36B 2.5792 no . .
C39 H37B 3.1045 no . .
H3 H30 2.9035 no . .
H3 H34 3.3874 no . .
H3 H35A 2.2885 no . .
H3 H35B 2.2684 no . .
H3 H35C 3.4400 no . .
H10 H11 2.2966 no . .
H11 H12 2.3091 no . .
H12 H13 2.3195 no . .
H18 H19 2.3144 no . .
H18 H40 2.6025 no . .
H19 H20 2.3113 no . .
H20 H21 2.3049 no . .
H21 H22 2.2992 no . .
H22 H24 3.3234 no . .
H22 H28 3.3111 no . .
H24 H25 2.3107 no . .
H24 H34 3.4214 no . .
H25 H26 2.3056 no . .
H26 H27 2.3002 no . .
H27 H28 2.3034 no . .
H28 H30 2.9893 no . .
H30 H31 2.3117 no . .
H31 H32 2.3091 no . .
H31 H35B 3.5423 no . .
H32 H33 2.3082 no . .
H33 H34 2.3159 no . .
H36A H37A 2.3325 no . .
H36A H37B 2.3176 no . .
H36A H39A 3.4613 no . .
H36B H37A 2.3187 no . .
H36B H37B 2.8168 no . .
H36B H39A 2.4327 no . .
H36B H39B 3.4638 no . .
H37A H38A 3.4216 no . .
H37B H38A 2.3573 no . .
H37B H38B 3.4141 no . .
H38A H39A 2.8247 no . .
H38A H39B 2.3292 no . .
H38B H39A 2.3272 no . .
H38B H39B 2.3435 no . .
S1 H13 3.1396 no . 2_776
S1 H27 3.4825 no . 2_765
S1 H36A 3.2029 no . 2_776
S1 H38A 3.1714 no . .
S1 H39B 3.3281 no . .
O1 H21 3.1158 no . 1_665
O1 H35A 3.3031 no . 2_775
O2 H12 3.5786 no . 2_776
O2 H13 2.9616 no . 2_776
O2 H25 2.7626 no . 2_665
O2 H28 3.0708 no . 2_765
O2 H30 3.5592 no . 2_765
O2 H38A 3.2016 no . .
O3 H13 2.7536 no . .
O3 H26 2.4937 no . 1_666
O4 H19 3.3977 no . 2_766
O4 H31 2.5774 no . 2_765
O4 H32 3.4709 no . 2_765
O4 H37A 2.6452 no . 2_766
N1 H20 2.9660 no . 1_665
N1 H27 3.2310 no . 2_765
N1 H32 2.9668 no . 2_775
N1 H33 3.0217 no . 2_775
N1 H36A 2.9393 no . 2_776
N2 H24 3.1190 no . 2_665
N2 H25 3.2382 no . 2_665
N2 H30 2.6638 no . 2_765
N3 H24 2.9015 no . 2_665
C1 H24 2.9503 no . 2_665
C1 H25 3.1065 no . 2_665
C1 H28 3.5114 no . 2_765
C1 H30 3.3913 no . 2_765
C2 H25 2.9937 no . 2_665
C2 H28 2.8629 no . 2_765
C3 H28 3.3429 no . 2_765
C4 H21 3.3798 no . 1_665
C4 H35A 2.9772 no . 2_775
C5 H21 3.1100 no . 1_665
C5 H27 3.5630 no . 2_765
C5 H28 3.4535 no . 2_765
C5 H33 3.4505 no . 2_775
C5 H35A 2.7883 no . 2_775
C6 H27 3.0581 no . 2_765
C6 H28 2.9848 no . 2_765
C6 H35A 3.3488 no . 2_775
C7 H25 2.8128 no . 2_665
C7 H27 3.5750 no . 2_765
C7 H28 2.6314 no . 2_765
C8 H27 2.8777 no . 2_765
C8 H36A 2.8925 no . 2_776
C9 H20 3.5664 no . 1_665
C9 H32 3.2725 no . 2_775
C9 H36A 3.1112 no . 2_776
C9 H37B 3.4599 no . 2_776
C9 H39A 3.4903 no . 2_876
C10 H10 3.1746 no . 2_886
C10 H11 3.2648 no . 2_886
C10 H19 3.5412 no . 1_665
C10 H32 3.2967 no . 2_775
C10 H38B 3.4576 no . 2_876
C10 H39A 3.3707 no . 2_876
C11 H10 3.0344 no . 2_886
C11 H18 3.5964 no . 2_776
C11 H38B 3.0138 no . 2_876
C12 H18 3.2239 no . 2_776
C12 H25 3.5604 no . 1_666
C12 H37B 3.5552 no . 2_776
C12 H38B 3.3715 no . 2_876
C13 H25 3.5132 no . 1_666
C13 H26 3.2786 no . 1_666
C13 H37B 3.3612 no . 2_776
C13 H39B 3.5480 no . .
C14 H36A 3.2418 no . 2_776
C14 H37B 3.2891 no . 2_776
C14 H39B 3.4594 no . .
C15 H24 3.0424 no . 2_665
C16 H24 3.1740 no . 2_665
C16 H30 3.1230 no . 2_765
C16 H34 3.4599 no . 2_665
C17 H30 3.3633 no . 2_765
C17 H33 3.4300 no . 2_665
C17 H34 3.1205 no . 2_665
C17 H35B 3.3928 no . 2_765
C18 H12 3.3825 no . 2_776
C18 H30 3.2993 no . 2_765
C18 H31 3.2096 no . 2_765
C18 H33 3.2730 no . 2_665
C18 H35B 3.5165 no . 2_765
C19 H10 3.3511 no . 1_445
C19 H11 3.5432 no . 2_776
C19 H31 3.4462 no . 2_765
C19 H33 3.0102 no . 2_665
C19 H35B 3.3448 no . 2_765
C19 H36B 3.1104 no . 2_766
C19 H39A 3.5565 no . 2_766
C20 H5 3.2374 no . 1_445
C20 H33 2.9004 no . 2_665
C20 H35B 3.0180 no . 2_765
C20 H35C 3.5574 no . 2_765
C20 H36B 3.2767 no . 2_766
C20 H39A 3.3829 no . 2_766
C21 H5 2.9762 no . 1_445
C21 H33 3.0576 no . 2_665
C21 H35B 2.8486 no . 2_765
C21 H35C 3.5201 no . 2_765
C22 H33 3.3198 no . 2_665
C22 H34 3.0482 no . 2_665
C22 H35B 3.0398 no . 2_765
C24 H12 3.3004 no . 1_444
C24 H34 3.0956 no . 2_665
C25 H12 2.9025 no . 1_444
C25 H13 3.1732 no . 1_444
C25 H35C 3.0608 no . 1_445
C25 H40 3.59(6) no . 2_665
C26 H12 3.2588 no . 1_444
C26 H13 3.0655 no . 1_444
C26 H20 3.3225 no . 2_655
C26 H35C 3.1714 no . 1_445
C26 H39A 3.5727 no . 1_444
C27 H20 3.2578 no . 2_655
C29 H24 3.5549 no . 2_665
C31 H18 3.5870 no . 2_765
C31 H37A 3.4736 no . 1_554
C31 H38A 3.3462 no . 2_765
C31 H38B 3.0562 no . 2_765
C32 H5 3.5662 no . 2_775
C32 H11 3.0134 no . 1_444
C32 H36A 3.4196 no . 1_554
C32 H37A 3.2898 no . 1_554
C32 H38B 3.3586 no . 2_765
C33 H5 2.9521 no . 2_775
C33 H11 3.0267 no . 1_444
C34 H24 3.2700 no . 2_665
C35 H36B 3.5523 no . 1_554
C36 H26 3.2880 no . 1_666
C36 H32 3.2464 no . 1_556
C37 H31 3.4800 no . 2_765
C37 H32 3.2663 no . 1_556
C37 H37A 3.3052 no . 2_766
C38 H31 3.0343 no . 2_765
C39 H20 3.5881 no . 2_766
C39 H26 2.9570 no . 1_666
H5 C20 3.2374 no . 1_665
H5 C21 2.9762 no . 1_665
H5 C32 3.5662 no . 2_775
H5 C33 2.9521 no . 2_775
H5 H20 3.1516 no . 1_665
H5 H21 2.6782 no . 1_665
H5 H33 2.5398 no . 2_775
H5 H35A 2.8603 no . 2_775
H10 C10 3.1746 no . 2_886
H10 C11 3.0344 no . 2_886
H10 C19 3.3511 no . 1_665
H10 H10 2.7281 no . 2_886
H10 H11 2.4208 no . 2_886
H10 H19 2.8515 no . 1_665
H10 H20 3.4913 no . 1_665
H10 H32 3.0119 no . 2_775
H10 H33 3.2346 no . 2_775
H10 H39A 3.4761 no . 2_876
H11 C10 3.2648 no . 2_886
H11 C19 3.5432 no . 2_776
H11 C32 3.0134 no . 1_666
H11 C33 3.0267 no . 1_666
H11 H10 2.4208 no . 2_886
H11 H18 3.5377 no . 2_776
H11 H19 3.3066 no . 2_776
H11 H32 2.8970 no . 1_666
H11 H33 2.8993 no . 1_666
H11 H38B 3.0036 no . 2_876
H12 O2 3.5786 no . 2_776
H12 C18 3.3825 no . 2_776
H12 C24 3.3004 no . 1_666
H12 C25 2.9025 no . 1_666
H12 C26 3.2588 no . 1_666
H12 H18 2.8871 no . 2_776
H12 H24 3.5712 no . 1_666
H12 H25 2.9515 no . 1_666
H12 H26 3.5392 no . 1_666
H12 H38B 3.5816 no . 2_876
H12 H40 3.2558 no . 2_776
H13 S1 3.1396 no . 2_776
H13 O2 2.9616 no . 2_776
H13 O3 2.7536 no . .
H13 C25 3.1732 no . 1_666
H13 C26 3.0655 no . 1_666
H13 H25 2.8718 no . 1_666
H13 H26 2.6878 no . 1_666
H13 H39B 3.3840 no . .
H13 H40 3.3323 no . 2_776
H18 C11 3.5964 no . 2_776
H18 C12 3.2239 no . 2_776
H18 C31 3.5870 no . 2_765
H18 H11 3.5377 no . 2_776
H18 H12 2.8871 no . 2_776
H18 H30 3.0287 no . 2_765
H18 H31 2.9575 no . 2_765
H18 H37B 3.3136 no . .
H19 O4 3.3977 no . 2_766
H19 C10 3.5412 no . 1_445
H19 H10 2.8515 no . 1_445
H19 H11 3.3066 no . 2_776
H19 H31 3.3731 no . 2_765
H19 H33 3.4421 no . 2_665
H19 H36B 2.7964 no . 2_766
H19 H37A 3.5046 no . .
H19 H39A 3.0376 no . 2_766
H20 N1 2.9660 no . 1_445
H20 C9 3.5664 no . 1_445
H20 C26 3.3225 no . 2_655
H20 C27 3.2578 no . 2_655
H20 C39 3.5881 no . 2_766
H20 H5 3.1516 no . 1_445
H20 H10 3.4913 no . 1_445
H20 H26 3.0086 no . 2_655
H20 H27 2.9057 no . 2_655
H20 H33 3.2797 no . 2_665
H20 H35B 3.4336 no . 2_765
H20 H35C 3.5747 no . 2_765
H20 H36B 3.1036 no . 2_766
H20 H39A 2.6924 no . 2_766
H21 O1 3.1158 no . 1_445
H21 C4 3.3798 no . 1_445
H21 C5 3.1100 no . 1_445
H21 H5 2.6782 no . 1_445
H21 H21 3.0330 no . 2_655
H21 H22 3.1357 no . 2_655
H21 H33 3.5085 no . 2_665
H21 H35B 3.1825 no . 2_765
H21 H35C 3.5103 no . 2_765
H22 H21 3.1357 no . 2_655
H22 H34 3.1269 no . 2_665
H22 H35B 3.4584 no . 2_765
H24 N2 3.1190 no . 2_665
H24 N3 2.9015 no . 2_665
H24 C1 2.9503 no . 2_665
H24 C15 3.0424 no . 2_665
H24 C16 3.1740 no . 2_665
H24 C29 3.5549 no . 2_665
H24 C34 3.2700 no . 2_665
H24 H12 3.5712 no . 1_444
H24 H24 3.0376 no . 2_665
H24 H34 2.5102 no . 2_665
H25 O2 2.7626 no . 2_665
H25 N2 3.2382 no . 2_665
H25 C1 3.1065 no . 2_665
H25 C2 2.9937 no . 2_665
H25 C7 2.8128 no . 2_665
H25 C12 3.5604 no . 1_444
H25 C13 3.5132 no . 1_444
H25 H12 2.9515 no . 1_444
H25 H13 2.8718 no . 1_444
H25 H35C 2.8375 no . 1_445
H25 H40 2.8202 no . 2_665
H26 O3 2.4937 no . 1_444
H26 C13 3.2786 no . 1_444
H26 C36 3.2880 no . 1_444
H26 C39 2.9570 no . 1_444
H26 H12 3.5392 no . 1_444
H26 H13 2.6878 no . 1_444
H26 H20 3.0086 no . 2_655
H26 H35C 3.0205 no . 1_445
H26 H36A 3.5432 no . 1_444
H26 H36B 3.1457 no . 1_444
H26 H39A 2.7859 no . 1_444
H26 H39B 3.0112 no . 1_444
H27 S1 3.4825 no . 2_765
H27 N1 3.2310 no . 2_765
H27 C5 3.5630 no . 2_765
H27 C6 3.0581 no . 2_765
H27 C7 3.5750 no . 2_765
H27 C8 2.8777 no . 2_765
H27 H20 2.9057 no . 2_655
H27 H38A 3.5896 no . 2_765
H27 H39A 3.4011 no . 1_444
H28 O2 3.0708 no . 2_765
H28 C1 3.5114 no . 2_765
H28 C2 2.8629 no . 2_765
H28 C3 3.3429 no . 2_765
H28 C5 3.4535 no . 2_765
H28 C6 2.9848 no . 2_765
H28 C7 2.6314 no . 2_765
H28 H40 3.2045 no . 2_765
H30 O2 3.5592 no . 2_765
H30 N2 2.6638 no . 2_765
H30 C1 3.3913 no . 2_765
H30 C16 3.1230 no . 2_765
H30 C17 3.3633 no . 2_765
H30 C18 3.2993 no . 2_765
H30 H18 3.0287 no . 2_765
H30 H38A 3.5759 no . 2_765
H30 H40 2.9064 no . 2_765
H31 O4 2.5774 no . 2_765
H31 C18 3.2096 no . 2_765
H31 C19 3.4462 no . 2_765
H31 C37 3.4800 no . 2_765
H31 C38 3.0343 no . 2_765
H31 H18 2.9575 no . 2_765
H31 H19 3.3731 no . 2_765
H31 H36B 3.1655 no . 1_554
H31 H37A 2.9483 no . 1_554
H31 H37B 3.4300 no . 2_765
H31 H38A 2.9734 no . 2_765
H31 H38B 2.9601 no . 2_765
H32 O4 3.4709 no . 2_765
H32 N1 2.9668 no . 2_775
H32 C9 3.2725 no . 2_775
H32 C10 3.2967 no . 2_775
H32 C36 3.2464 no . 1_554
H32 C37 3.2663 no . 1_554
H32 H10 3.0119 no . 2_775
H32 H11 2.8970 no . 1_444
H32 H36A 2.7581 no . 1_554
H32 H36B 3.2563 no . 1_554
H32 H37A 2.5752 no . 1_554
H32 H38B 3.4762 no . 2_765
H33 N1 3.0217 no . 2_775
H33 C5 3.4505 no . 2_775
H33 C17 3.4300 no . 2_665
H33 C18 3.2730 no . 2_665
H33 C19 3.0102 no . 2_665
H33 C20 2.9004 no . 2_665
H33 C21 3.0576 no . 2_665
H33 C22 3.3198 no . 2_665
H33 H5 2.5398 no . 2_775
H33 H10 3.2346 no . 2_775
H33 H11 2.8993 no . 1_444
H33 H19 3.4421 no . 2_665
H33 H20 3.2797 no . 2_665
H33 H21 3.5085 no . 2_665
H34 C16 3.4599 no . 2_665
H34 C17 3.1205 no . 2_665
H34 C22 3.0482 no . 2_665
H34 C24 3.0956 no . 2_665
H34 H22 3.1269 no . 2_665
H34 H24 2.5102 no . 2_665
H35A O1 3.3031 no . 2_775
H35A C4 2.9772 no . 2_775
H35A C5 2.7883 no . 2_775
H35A C6 3.3488 no . 2_775
H35A H5 2.8603 no . 2_775
H35B C17 3.3928 no . 2_765
H35B C18 3.5165 no . 2_765
H35B C19 3.3448 no . 2_765
H35B C20 3.0180 no . 2_765
H35B C21 2.8486 no . 2_765
H35B C22 3.0398 no . 2_765
H35B H20 3.4336 no . 2_765
H35B H21 3.1825 no . 2_765
H35B H22 3.4584 no . 2_765
H35B H36B 3.2450 no . 1_554
H35C C20 3.5574 no . 2_765
H35C C21 3.5201 no . 2_765
H35C C25 3.0608 no . 1_665
H35C C26 3.1714 no . 1_665
H35C H20 3.5747 no . 2_765
H35C H21 3.5103 no . 2_765
H35C H25 2.8375 no . 1_665
H35C H26 3.0205 no . 1_665
H35C H36A 3.4574 no . 1_554
H35C H36B 3.1975 no . 1_554
H36A S1 3.2029 no . 2_776
H36A N1 2.9393 no . 2_776
H36A C8 2.8925 no . 2_776
H36A C9 3.1112 no . 2_776
H36A C14 3.2418 no . 2_776
H36A C32 3.4196 no . 1_556
H36A H26 3.5432 no . 1_666
H36A H32 2.7581 no . 1_556
H36A H35C 3.4574 no . 1_556
H36B C19 3.1104 no . 2_766
H36B C20 3.2767 no . 2_766
H36B C35 3.5523 no . 1_556
H36B H19 2.7964 no . 2_766
H36B H20 3.1036 no . 2_766
H36B H26 3.1457 no . 1_666
H36B H31 3.1655 no . 1_556
H36B H32 3.2563 no . 1_556
H36B H35B 3.2450 no . 1_556
H36B H35C 3.1975 no . 1_556
H37A O4 2.6452 no . 2_766
H37A C31 3.4736 no . 1_556
H37A C32 3.2898 no . 1_556
H37A C37 3.3052 no . 2_766
H37A H19 3.5046 no . .
H37A H31 2.9483 no . 1_556
H37A H32 2.5752 no . 1_556
H37A H37A 2.9222 no . 2_766
H37B C9 3.4599 no . 2_776
H37B C12 3.5552 no . 2_776
H37B C13 3.3612 no . 2_776
H37B C14 3.2891 no . 2_776
H37B H18 3.3136 no . .
H37B H31 3.4300 no . 2_765
H38A S1 3.1714 no . .
H38A O2 3.2016 no . .
H38A C31 3.3462 no . 2_765
H38A H27 3.5896 no . 2_765
H38A H30 3.5759 no . 2_765
H38A H31 2.9734 no . 2_765
H38A H40 3.4061 no . .
H38B C10 3.4576 no . 2_876
H38B C11 3.0138 no . 2_876
H38B C12 3.3715 no . 2_876
H38B C31 3.0562 no . 2_765
H38B C32 3.3586 no . 2_765
H38B H11 3.0036 no . 2_876
H38B H12 3.5816 no . 2_876
H38B H31 2.9601 no . 2_765
H38B H32 3.4762 no . 2_765
H39A C9 3.4903 no . 2_876
H39A C10 3.3707 no . 2_876
H39A C19 3.5565 no . 2_766
H39A C20 3.3829 no . 2_766
H39A C26 3.5727 no . 1_666
H39A H10 3.4761 no . 2_876
H39A H19 3.0376 no . 2_766
H39A H20 2.6924 no . 2_766
H39A H26 2.7859 no . 1_666
H39A H27 3.4011 no . 1_666
H39B S1 3.3281 no . .
H39B C13 3.5480 no . .
H39B C14 3.4594 no . .
H39B H13 3.3840 no . .
H39B H26 3.0112 no . 1_666
H39B H39B 3.1098 no . 2_876
H40 C25 3.59(6) no . 2_665
H40 H12 3.2558 no . 2_776
H40 H13 3.3323 no . 2_776
H40 H25 2.8202 no . 2_665
H40 H28 3.2045 no . 2_765
H40 H30 2.9064 no . 2_765
H40 H38A 3.4061 no . .

loop_
_geom_hbond_atom_site_label_D
_geom_hbond_atom_site_label_H
_geom_hbond_atom_site_label_A
_geom_hbond_site_symmetry_D
_geom_hbond_site_symmetry_H
_geom_hbond_site_symmetry_A
_geom_hbond_distance_DA
_geom_hbond_distance_DH
_geom_hbond_distance_HA
_geom_hbond_angle_DHA
_geom_hbond_publ_flag
O2 H40 N2 . . . 2.543(2) 0.99(4) 1.62(4) 152(5) no

loop_
_geom_torsion_atom_site_label_1
_geom_torsion_atom_site_label_2
_geom_torsion_atom_site_label_3
_geom_torsion_atom_site_label_4
_geom_torsion
_geom_torsion_publ_flag
_geom_torsion_site_symmetry_1
_geom_torsion_site_symmetry_2
_geom_torsion_site_symmetry_3
_geom_torsion_site_symmetry_4
C8 S1 C14 C9 -0.6(2) no . . . .
C8 S1 C14 C13 -179.8(3) no . . . .
C14 S1 C8 N1 0.3(3) no . . . .
C14 S1 C8 C6 -179.9(3) no . . . .
C35 O1 C4 C3 3.0(5) no . . . .
C35 O1 C4 C5 -176.1(3) no . . . .
C36 O3 C39 C38 56.2(3) no . . . .
C39 O3 C36 C37 -55.7(3) no . . . .
C37 O4 C38 C39 58.6(3) no . . . .
C38 O4 C37 C36 -59.0(3) no . . . .
C8 N1 C9 C10 179.5(3) no . . . .
C8 N1 C9 C14 -0.7(4) no . . . .
C9 N1 C8 S1 0.2(4) no . . . .
C9 N1 C8 C6 -179.7(3) no . . . .
C1 N2 C16 C15 -0.5(3) no . . . .
C1 N2 C16 C17 178.3(3) no . . . .
C16 N2 C1 N3 0.0(3) no . . . .
C16 N2 C1 C2 -179.9(3) no . . . .
C1 N3 C15 C16 -0.7(3) no . . . .
C1 N3 C15 C23 179.1(3) no . . . .
C15 N3 C1 N2 0.4(3) no . . . .
C15 N3 C1 C2 -179.7(3) no . . . .
C1 N3 C29 C30 92.0(3) no . . . .
C1 N3 C29 C34 -86.4(3) no . . . .
C29 N3 C1 N2 178.0(3) no . . . .
C29 N3 C1 C2 -2.1(5) no . . . .
C15 N3 C29 C30 -90.8(3) no . . . .
C15 N3 C29 C34 90.8(3) no . . . .
C29 N3 C15 C16 -178.4(2) no . . . .
C29 N3 C15 C23 1.5(4) no . . . .
N2 C1 C2 C3 168.0(3) no . . . .
N2 C1 C2 C7 -10.1(5) no . . . .
N3 C1 C2 C3 -11.9(5) no . . . .
N3 C1 C2 C7 170.1(3) no . . . .
C1 C2 C3 C4 -179.3(3) no . . . .
C1 C2 C7 O2 0.2(5) no . . . .
C1 C2 C7 C6 180.0(3) no . . . .
C3 C2 C7 O2 -177.9(3) no . . . .
C3 C2 C7 C6 1.9(5) no . . . .
C7 C2 C3 C4 -1.3(5) no . . . .
C2 C3 C4 O1 -179.1(3) no . . . .
C2 C3 C4 C5 -0.0(5) no . . . .
O1 C4 C5 C6 179.9(3) no . . . .
C3 C4 C5 C6 0.7(5) no . . . .
C4 C5 C6 C7 -0.1(5) no . . . .
C4 C5 C6 C8 178.2(3) no . . . .
C5 C6 C7 O2 178.6(3) no . . . .
C5 C6 C7 C2 -1.2(5) no . . . .
C5 C6 C8 S1 179.8(3) no . . . .
C5 C6 C8 N1 -0.3(5) no . . . .
C7 C6 C8 S1 -1.9(5) no . . . .
C7 C6 C8 N1 177.9(3) no . . . .
C8 C6 C7 O2 0.4(5) no . . . .
C8 C6 C7 C2 -179.4(3) no . . . .
N1 C9 C10 C11 179.4(3) no . . . .
N1 C9 C14 S1 0.8(4) no . . . .
N1 C9 C14 C13 -179.8(3) no . . . .
C10 C9 C14 S1 -179.3(3) no . . . .
C10 C9 C14 C13 0.0(5) no . . . .
C14 C9 C10 C11 -0.4(5) no . . . .
C9 C10 C11 C12 0.4(5) no . . . .
C10 C11 C12 C13 0.1(6) no . . . .
C11 C12 C13 C14 -0.5(5) no . . . .
C12 C13 C14 S1 179.6(3) no . . . .
C12 C13 C14 C9 0.4(5) no . . . .
N3 C15 C16 N2 0.8(3) no . . . .
N3 C15 C16 C17 -177.9(3) no . . . .
N3 C15 C23 C24 -98.7(3) no . . . .
N3 C15 C23 C28 83.2(4) no . . . .
C16 C15 C23 C24 81.2(5) no . . . .
C16 C15 C23 C28 -97.0(4) no . . . .
C23 C15 C16 N2 -179.1(3) no . . . .
C23 C15 C16 C17 2.2(6) no . . . .
N2 C16 C17 C18 7.9(4) no . . . .
N2 C16 C17 C22 -171.0(3) no . . . .
C15 C16 C17 C18 -173.6(3) no . . . .
C15 C16 C17 C22 7.6(5) no . . . .
C16 C17 C18 C19 -179.4(3) no . . . .
C16 C17 C22 C21 179.6(3) no . . . .
C18 C17 C22 C21 0.7(5) no . . . .
C22 C17 C18 C19 -0.5(5) no . . . .
C17 C18 C19 C20 0.1(5) no . . . .
C18 C19 C20 C21 0.1(5) no . . . .
C19 C20 C21 C22 0.1(5) no . . . .
C20 C21 C22 C17 -0.5(5) no . . . .
C15 C23 C24 C25 -175.9(3) no . . . .
C15 C23 C28 C27 176.5(3) no . . . .
C24 C23 C28 C27 -1.7(5) no . . . .
C28 C23 C24 C25 2.3(5) no . . . .
C23 C24 C25 C26 -0.8(5) no . . . .
C24 C25 C26 C27 -1.4(5) no . . . .
C25 C26 C27 C28 2.1(6) no . . . .
C26 C27 C28 C23 -0.5(6) no . . . .
N3 C29 C30 C31 -177.73(17) no . . . .
N3 C29 C34 C33 178.46(17) no . . . .
C30 C29 C34 C33 0.0(3) no . . . .
C34 C29 C30 C31 0.7(3) no . . . .
C29 C30 C31 C32 -0.3(4) no . . . .
C30 C31 C32 C33 -0.8(4) no . . . .
C31 C32 C33 C34 1.5(3) no . . . .
C32 C33 C34 C29 -1.1(3) no . . . .
O3 C36 C37 O4 57.8(4) no . . . .
O4 C38 C39 O3 -57.8(4) no . . . .
